data_4110396
loop_
_publ_author_name
'Shijun Zheng'
'Stephen Barlow'
'Chad Risko'
'Tiffany L. Kinnibrugh'
'Viktor N. Khrustalev'
'Simon C. Jones'
'Mikhail Yu. Antipin'
'Neil M. Tucker'
'Tatiana V. Timofeeva'
'Veaceslav Coropceanu'
'Jean-Luc Br\'edas'
'Seth R. Marder'

_publ_contact_author
;
Stephen Barlow
;
_publ_contact_author_email
;
stephen.barlow@chemistry.gatech.edu
;
_publ_section_title
;
 Isolation and Crystal Structures of Two Singlet Bis(Triarylamine)
 Dications with Nonquinoidal Geometries
;
_journal_name_full 'Journal of the American Chemical Society'
_journal_page_first 1812
_journal_page_last 1817
_journal_paper_doi 10.1021/ja0541534
_journal_volume 128
_journal_year 2006
_chemical_formula_moiety 'C56 H58 N2 O6 S'
_chemical_formula_sum 'C56 H58 N2 O6 S'
_chemical_formula_weight 887.10
_chemical_name_systematic
; 
 E,E-2,5-Bis(4-[bis(4-methoxyphenyl)amino]styryl)-3,4-di(n-butoxy)thiophene 
;
_space_group_IT_number 2
_symmetry_cell_setting triclinic
_symmetry_space_group_name_Hall '-P 1'
_symmetry_space_group_name_H-M 'P -1'
_atom_sites_solution_hydrogens difmap
_atom_sites_solution_primary direct
_atom_sites_solution_secondary difmap
_audit_creation_method SHELXL-97
_cell_angle_alpha 64.936(2)
_cell_angle_beta 83.166(2)
_cell_angle_gamma 76.083(2)
_cell_formula_units_Z 2
_cell_length_a 11.6716(9)
_cell_length_b 14.9373(11)
_cell_length_c 15.5890(11)
_cell_measurement_reflns_used 3671
_cell_measurement_temperature 120(2)
_cell_measurement_theta_max 24.3
_cell_measurement_theta_min 2.8
_cell_volume 2389.2(3)
_computing_cell_refinement 'SAINTPlus (Bruker, 1998a)'
_computing_data_collection 'SMART (Bruker, 1998b)'
_computing_data_reduction 'SAINTPlus (Bruker, 1998a)'
_computing_molecular_graphics 'SHELXTL ver. 5.1 (Sheldrick, 1998b)'
_computing_publication_material 'SHELXTL ver. 5.1 (Sheldrick, 1998b)'
_computing_structure_refinement 'SHELXTL ver. 5.1 (Sheldrick, 1998b)'
_computing_structure_solution 'SHELXTL ver. 5.1 (Sheldrick, 1998b)'
_diffrn_ambient_temperature 120(2)
_diffrn_measured_fraction_theta_full 0.993
_diffrn_measured_fraction_theta_max 0.993
_diffrn_measurement_device_type 'Bruker SMART 1000 CCD area detector'
_diffrn_measurement_method 'phi and omega scans'
_diffrn_radiation_monochromator graphite
_diffrn_radiation_source 'normal-fine-focus sealed tube'
_diffrn_radiation_type MoK\a
_diffrn_radiation_wavelength 0.71073
_diffrn_reflns_av_R_equivalents 0.0544
_diffrn_reflns_av_sigmaI/netI 0.0874
_diffrn_reflns_limit_h_max 13
_diffrn_reflns_limit_h_min -13
_diffrn_reflns_limit_k_max 17
_diffrn_reflns_limit_k_min -17
_diffrn_reflns_limit_l_max 18
_diffrn_reflns_limit_l_min -18
_diffrn_reflns_number 19776
_diffrn_reflns_theta_full 25.06
_diffrn_reflns_theta_max 25.06
_diffrn_reflns_theta_min 1.80
_exptl_absorpt_coefficient_mu 0.121
_exptl_absorpt_correction_T_max 0.9904
_exptl_absorpt_correction_T_min 0.9750
_exptl_absorpt_correction_type multi-scan
_exptl_absorpt_process_details 'SADABS (Sheldrick, 1998a)'
_exptl_crystal_colour orange
_exptl_crystal_density_diffrn 1.233
_exptl_crystal_description prism
_exptl_crystal_F_000 944
_exptl_crystal_size_max 0.21
_exptl_crystal_size_mid 0.18
_exptl_crystal_size_min 0.08
_refine_diff_density_max 0.219
_refine_diff_density_min -0.258
_refine_diff_density_rms 0.046
_refine_ls_extinction_method none
_refine_ls_goodness_of_fit_ref 1.039
_refine_ls_hydrogen_treatment refall
_refine_ls_matrix_type full
_refine_ls_number_parameters 818
_refine_ls_number_reflns 8409
_refine_ls_number_restraints 0
_refine_ls_restrained_S_all 1.039
_refine_ls_R_factor_all 0.1068
_refine_ls_R_factor_gt 0.0513
_refine_ls_shift/su_max 0.000
_refine_ls_shift/su_mean 0.000
_refine_ls_structure_factor_coef Fsqd
_refine_ls_weighting_details 'calc w=1/[\s^2^(Fo^2^)+(0.0100P)^2^+1.0000P] where P=(Fo^2^+2Fc^2^)/3'
_refine_ls_weighting_scheme calc
_refine_ls_wR_factor_gt 0.0821
_refine_ls_wR_factor_ref 0.0938
_reflns_number_gt 4730
_reflns_number_total 8409
_reflns_threshold_expression I>2\s(I)
_cod_data_source_file ja0541534si20051017_112017_2.cif
_cod_data_source_block COMPOUND_2
_cod_database_code 4110396

loop_
_symmetry_equiv_pos_as_xyz
'x, y, z'
'-x, -y, -z'

loop_
_atom_site_label
_atom_site_type_symbol
_atom_site_fract_x
_atom_site_fract_y
_atom_site_fract_z
_atom_site_U_iso_or_equiv
_atom_site_adp_type
_atom_site_occupancy
_atom_site_symmetry_multiplicity
_atom_site_calc_flag
S1 S 0.00332(6) 0.86942(5) 0.44756(5) 0.0373(2) Uani 1 1 d
O2 O 0.44269(16) -0.08459(14) 0.80442(14) 0.0431(5) Uani 1 1 d
O1 O -0.40202(16) 0.11982(14) 0.88712(14) 0.0469(5) Uani 1 1 d
O5 O 0.34092(16) 0.78900(13) 0.48486(14) 0.0420(5) Uani 1 1 d
O4 O -0.15735(18) 1.82961(14) -0.02705(14) 0.0499(6) Uani 1 1 d
O3 O -0.85955(15) 1.57007(13) 0.08382(13) 0.0387(5) Uani 1 1 d
O6 O 0.26240(16) 1.00877(13) 0.37705(13) 0.0418(5) Uani 1 1 d
N1 N 0.03855(19) 0.21639(16) 0.76306(16) 0.0366(6) Uani 1 1 d
N2 N -0.38084(19) 1.50430(16) 0.14889(16) 0.0357(6) Uani 1 1 d
C9 C 0.1363(2) 0.7855(2) 0.48545(19) 0.0361(7) Uani 1 1 d
C10 C 0.2262(2) 0.8364(2) 0.46137(19) 0.0351(7) Uani 1 1 d
C11 C 0.1880(2) 0.9423(2) 0.41188(19) 0.0351(7) Uani 1 1 d
C12 C 0.0687(2) 0.9733(2) 0.39800(18) 0.0333(7) Uani 1 1 d
C8 C 0.1447(3) 0.6780(2) 0.53673(19) 0.0338(7) Uani 1 1 d
C7 C 0.0564(3) 0.6306(2) 0.55173(19) 0.0351(7) Uani 1 1 d
C4 C 0.0565(2) 0.52406(19) 0.60687(18) 0.0315(7) Uani 1 1 d
C5 C 0.1503(3) 0.4531(2) 0.6608(2) 0.0345(7) Uani 1 1 d
C6 C 0.1448(3) 0.3528(2) 0.7119(2) 0.0350(7) Uani 1 1 d
C1 C 0.0445(2) 0.3188(2) 0.71037(19) 0.0331(7) Uani 1 1 d
C2 C -0.0498(3) 0.3885(2) 0.6558(2) 0.0342(7) Uani 1 1 d
C3 C -0.0429(3) 0.4886(2) 0.6064(2) 0.0342(7) Uani 1 1 d
C28 C 0.1412(2) 0.1396(2) 0.7758(2) 0.0350(7) Uani 1 1 d
C29 C 0.2188(3) 0.1408(2) 0.7005(2) 0.0365(7) Uani 1 1 d
C30 C 0.3173(3) 0.0658(2) 0.7119(2) 0.0373(7) Uani 1 1 d
C31 C 0.3409(2) -0.0144(2) 0.8000(2) 0.0353(7) Uani 1 1 d
C32 C 0.2650(3) -0.0176(2) 0.8748(2) 0.0387(7) Uani 1 1 d
C33 C 0.1658(3) 0.0594(2) 0.8627(2) 0.0400(8) Uani 1 1 d
C34 C 0.4669(3) -0.1707(2) 0.8923(3) 0.0472(9) Uani 1 1 d
C21 C -0.0722(2) 0.1886(2) 0.79558(19) 0.0355(7) Uani 1 1 d
C26 C -0.0999(3) 0.1089(2) 0.7856(2) 0.0379(7) Uani 1 1 d
C25 C -0.2088(3) 0.0829(2) 0.8163(2) 0.0369(7) Uani 1 1 d
C24 C -0.2914(2) 0.1376(2) 0.8560(2) 0.0365(7) Uani 1 1 d
C23 C -0.2630(3) 0.2172(2) 0.8668(2) 0.0403(8) Uani 1 1 d
C22 C -0.1549(3) 0.2415(2) 0.8384(2) 0.0388(7) Uani 1 1 d
C27 C -0.4297(3) 0.0363(2) 0.8786(3) 0.0467(8) Uani 1 1 d
C49 C 0.4159(3) 0.7869(3) 0.4051(3) 0.0571(10) Uani 1 1 d
C50 C 0.5339(3) 0.7215(3) 0.4432(3) 0.0608(10) Uani 1 1 d
C51 C 0.5271(3) 0.6126(3) 0.5078(3) 0.0652(11) Uani 1 1 d
C52 C 0.6475(3) 0.5474(3) 0.5455(3) 0.0640(11) Uani 1 1 d
C13 C 0.0036(3) 1.0751(2) 0.34986(19) 0.0328(7) Uani 1 1 d
C14 C -0.1095(3) 1.1035(2) 0.32879(19) 0.0351(7) Uani 1 1 d
C15 C -0.1787(2) 1.2061(2) 0.28358(18) 0.0313(7) Uani 1 1 d
C16 C -0.2943(2) 1.2241(2) 0.25861(19) 0.0361(7) Uani 1 1 d
C17 C -0.3618(3) 1.3209(2) 0.2151(2) 0.0353(7) Uani 1 1 d
C18 C -0.3152(2) 1.4053(2) 0.19484(18) 0.0321(7) Uani 1 1 d
C19 C -0.1999(2) 1.3881(2) 0.22244(19) 0.0324(7) Uani 1 1 d
C20 C -0.1333(3) 1.2915(2) 0.26445(19) 0.0344(7) Uani 1 1 d
C42 C -0.3235(2) 1.5874(2) 0.10004(19) 0.0340(7) Uani 1 1 d
C47 C -0.3618(3) 1.6747(2) 0.1156(2) 0.0373(7) Uani 1 1 d
C46 C -0.3060(3) 1.7547(2) 0.0711(2) 0.0383(7) Uani 1 1 d
C45 C -0.2092(3) 1.7478(2) 0.0113(2) 0.0381(7) Uani 1 1 d
C44 C -0.1734(3) 1.6625(2) -0.0077(2) 0.0398(8) Uani 1 1 d
C43 C -0.2316(2) 1.5833(2) 0.0369(2) 0.0362(7) Uani 1 1 d
C48 C -0.0487(4) 1.8196(3) -0.0784(4) 0.0638(11) Uani 1 1 d
C35 C -0.5047(2) 1.52287(19) 0.13549(19) 0.0315(7) Uani 1 1 d
C36 C -0.5800(3) 1.4859(2) 0.2098(2) 0.0376(7) Uani 1 1 d
C37 C -0.6996(3) 1.4989(2) 0.1960(2) 0.0367(7) Uani 1 1 d
C38 C -0.7436(2) 1.55302(19) 0.1062(2) 0.0326(7) Uani 1 1 d
C39 C -0.6698(2) 1.5954(2) 0.0312(2) 0.0312(7) Uani 1 1 d
C40 C -0.5511(3) 1.5794(2) 0.0458(2) 0.0332(7) Uani 1 1 d
C41 C -0.9328(3) 1.5116(3) 0.1541(3) 0.0476(9) Uani 1 1 d
C53 C 0.3140(3) 1.0208(2) 0.4508(2) 0.0461(8) Uani 1 1 d
C54 C 0.3922(3) 1.0965(3) 0.4033(3) 0.0531(9) Uani 1 1 d
C55 C 0.3301(3) 1.1982(3) 0.3333(3) 0.0587(10) Uani 1 1 d
C56 C 0.2281(4) 1.2499(3) 0.3762(3) 0.0638(11) Uani 1 1 d
H8 H 0.2248(18) 0.6405(15) 0.5599(14) 0.012(6) Uiso 1 1 d
H7 H -0.028(2) 0.6764(17) 0.5261(15) 0.030(7) Uiso 1 1 d
H5 H 0.219(2) 0.4708(17) 0.6665(16) 0.031(7) Uiso 1 1 d
H6 H 0.213(2) 0.3026(18) 0.7510(16) 0.031(7) Uiso 1 1 d
H2 H -0.117(2) 0.3654(17) 0.6531(15) 0.025(7) Uiso 1 1 d
H3 H -0.109(2) 0.5358(18) 0.5659(16) 0.028(7) Uiso 1 1 d
H29 H 0.196(2) 0.1971(18) 0.6397(17) 0.031(7) Uiso 1 1 d
H30 H 0.371(2) 0.0707(18) 0.6594(18) 0.040(8) Uiso 1 1 d
H32 H 0.2844(18) -0.0699(17) 0.9398(16) 0.021(6) Uiso 1 1 d
H33 H 0.109(2) 0.055(2) 0.917(2) 0.055(9) Uiso 1 1 d
H34A H 0.395(2) -0.212(2) 0.9107(19) 0.061(9) Uiso 1 1 d
H34B H 0.477(2) -0.157(2) 0.944(2) 0.048(10) Uiso 1 1 d
H34C H 0.548(3) -0.214(2) 0.879(2) 0.068(10) Uiso 1 1 d
H26 H -0.043(2) 0.0739(18) 0.7548(17) 0.036(8) Uiso 1 1 d
H25 H -0.221(2) 0.026(2) 0.8097(17) 0.043(8) Uiso 1 1 d
H23 H -0.324(2) 0.2595(19) 0.8858(18) 0.044(8) Uiso 1 1 d
H22 H -0.131(2) 0.294(2) 0.8508(18) 0.054(9) Uiso 1 1 d
H27A H -0.366(2) -0.029(2) 0.9113(19) 0.051(9) Uiso 1 1 d
H27B H -0.511(2) 0.0283(19) 0.9140(18) 0.049(8) Uiso 1 1 d
H27C H -0.436(3) 0.050(2) 0.800(2) 0.078(11) Uiso 1 1 d
H49A H 0.384(2) 0.745(2) 0.3772(18) 0.046(9) Uiso 1 1 d
H49B H 0.418(3) 0.862(2) 0.365(2) 0.074(11) Uiso 1 1 d
H50A H 0.572(3) 0.753(2) 0.482(2) 0.074(11) Uiso 1 1 d
H50B H 0.591(3) 0.722(3) 0.384(3) 0.098(13) Uiso 1 1 d
H51A H 0.495(3) 0.596(2) 0.458(2) 0.083(12) Uiso 1 1 d
H51B H 0.469(3) 0.616(3) 0.570(3) 0.101(14) Uiso 1 1 d
H52A H 0.683(3) 0.570(3) 0.579(3) 0.091(15) Uiso 1 1 d
H52B H 0.630(3) 0.466(3) 0.604(3) 0.122(15) Uiso 1 1 d
H52C H 0.714(3) 0.550(3) 0.489(3) 0.098(13) Uiso 1 1 d
H13 H 0.059(2) 1.1235(18) 0.3292(17) 0.039(8) Uiso 1 1 d
H14 H -0.1485(19) 1.0518(17) 0.3442(15) 0.022(7) Uiso 1 1 d
H16 H -0.333(2) 1.1641(18) 0.2728(16) 0.036(7) Uiso 1 1 d
H17 H -0.438(2) 1.3270(17) 0.1963(16) 0.028(7) Uiso 1 1 d
H19 H -0.166(2) 1.4443(19) 0.2104(17) 0.038(8) Uiso 1 1 d
H20 H -0.045(2) 1.2801(18) 0.2812(17) 0.041(8) Uiso 1 1 d
H47 H -0.429(2) 1.6792(19) 0.1606(18) 0.046(8) Uiso 1 1 d
H46 H -0.338(2) 1.8192(19) 0.0822(17) 0.038(7) Uiso 1 1 d
H44 H -0.104(2) 1.6569(18) -0.0498(17) 0.036(8) Uiso 1 1 d
H43 H -0.207(2) 1.5224(18) 0.0262(16) 0.030(7) Uiso 1 1 d
H48A H 0.011(2) 1.755(2) -0.0403(18) 0.045(8) Uiso 1 1 d
H48B H -0.015(3) 1.883(2) -0.094(2) 0.070(10) Uiso 1 1 d
H48C H -0.062(4) 1.817(3) -0.136(3) 0.13(2) Uiso 1 1 d
H36 H -0.549(2) 1.4509(17) 0.2738(17) 0.030(7) Uiso 1 1 d
H37 H -0.754(2) 1.4734(19) 0.2474(19) 0.045(8) Uiso 1 1 d
H39 H -0.696(2) 1.6318(17) -0.0329(17) 0.029(7) Uiso 1 1 d
H40 H -0.501(2) 1.6048(17) -0.0055(17) 0.027(7) Uiso 1 1 d
H41A H -1.007(2) 1.5319(19) 0.1265(18) 0.041(8) Uiso 1 1 d
H41B H -0.899(2) 1.440(2) 0.1728(19) 0.052(10) Uiso 1 1 d
H41C H -0.941(3) 1.520(3) 0.216(3) 0.097(14) Uiso 1 1 d
H53A H 0.242(2) 1.0419(18) 0.4958(18) 0.043(8) Uiso 1 1 d
H53B H 0.361(2) 0.953(2) 0.4924(19) 0.060(9) Uiso 1 1 d
H54A H 0.453(3) 1.069(2) 0.370(2) 0.061(10) Uiso 1 1 d
H54B H 0.431(3) 1.090(2) 0.463(2) 0.086(12) Uiso 1 1 d
H55A H 0.303(2) 1.198(2) 0.268(2) 0.055(9) Uiso 1 1 d
H55B H 0.386(3) 1.242(2) 0.313(2) 0.064(10) Uiso 1 1 d
H56A H 0.158(3) 1.212(2) 0.408(2) 0.083(11) Uiso 1 1 d
H56B H 0.191(3) 1.324(2) 0.322(2) 0.077(11) Uiso 1 1 d
H56C H 0.265(3) 1.253(3) 0.437(3) 0.126(16) Uiso 1 1 d

loop_
_atom_site_aniso_label
_atom_site_aniso_U_11
_atom_site_aniso_U_22
_atom_site_aniso_U_33
_atom_site_aniso_U_23
_atom_site_aniso_U_13
_atom_site_aniso_U_12
S1 0.0387(4) 0.0276(4) 0.0419(5) -0.0101(3) -0.0028(3) -0.0073(3)
O2 0.0413(12) 0.0276(12) 0.0528(14) -0.0113(10) -0.0039(10) -0.0021(10)
O1 0.0433(13) 0.0412(13) 0.0652(15) -0.0272(11) 0.0088(11) -0.0195(10)
O5 0.0313(11) 0.0336(12) 0.0531(14) -0.0126(10) -0.0013(10) -0.0021(9)
O4 0.0537(14) 0.0310(12) 0.0603(15) -0.0112(11) 0.0056(11) -0.0178(10)
O3 0.0312(11) 0.0365(12) 0.0450(12) -0.0144(10) -0.0023(9) -0.0051(9)
O6 0.0411(12) 0.0314(12) 0.0498(13) -0.0111(10) -0.0005(10) -0.0127(10)
N1 0.0331(14) 0.0261(14) 0.0463(15) -0.0119(12) 0.0061(11) -0.0074(11)
N2 0.0322(14) 0.0255(14) 0.0436(15) -0.0084(11) -0.0018(11) -0.0061(11)
C9 0.0432(18) 0.0289(17) 0.0354(18) -0.0133(14) 0.0025(14) -0.0075(14)
C10 0.0353(17) 0.0264(17) 0.0392(18) -0.0088(14) -0.0047(14) -0.0054(14)
C11 0.0375(17) 0.0306(17) 0.0371(18) -0.0112(14) 0.0008(14) -0.0127(14)
C12 0.0403(18) 0.0279(16) 0.0289(16) -0.0097(13) -0.0007(13) -0.0060(14)
C8 0.0370(18) 0.0276(17) 0.0343(17) -0.0120(14) -0.0004(14) -0.0040(15)
C7 0.0407(18) 0.0285(17) 0.0343(18) -0.0127(14) 0.0001(14) -0.0049(15)
C4 0.0357(17) 0.0278(17) 0.0325(17) -0.0133(13) 0.0039(13) -0.0098(14)
C5 0.0350(18) 0.0303(18) 0.0405(18) -0.0162(14) 0.0027(14) -0.0094(15)
C6 0.0377(18) 0.0296(18) 0.0363(18) -0.0120(14) -0.0016(14) -0.0070(15)
C1 0.0395(17) 0.0235(16) 0.0355(17) -0.0128(13) 0.0035(14) -0.0060(14)
C2 0.0343(18) 0.0323(18) 0.0407(19) -0.0172(15) 0.0006(14) -0.0115(15)
C3 0.0368(17) 0.0308(18) 0.0319(17) -0.0111(14) -0.0035(14) -0.0036(15)
C28 0.0355(17) 0.0249(17) 0.0460(19) -0.0148(15) 0.0024(15) -0.0097(14)
C29 0.0416(18) 0.0246(17) 0.0375(19) -0.0060(15) -0.0057(15) -0.0069(14)
C30 0.0403(18) 0.0290(18) 0.041(2) -0.0121(15) 0.0038(16) -0.0110(15)
C31 0.0337(17) 0.0252(16) 0.047(2) -0.0135(15) -0.0070(15) -0.0065(14)
C32 0.0441(19) 0.0302(18) 0.0358(19) -0.0061(15) -0.0046(16) -0.0093(15)
C33 0.0444(19) 0.0319(18) 0.040(2) -0.0112(15) 0.0056(16) -0.0104(15)
C34 0.049(2) 0.032(2) 0.051(2) -0.0089(18) -0.0102(18) -0.0025(17)
C21 0.0366(17) 0.0256(16) 0.0408(18) -0.0084(14) -0.0028(14) -0.0089(14)
C26 0.0420(19) 0.0348(18) 0.0398(19) -0.0185(15) 0.0032(15) -0.0089(15)
C25 0.0445(19) 0.0289(17) 0.0417(19) -0.0158(15) -0.0016(15) -0.0128(15)
C24 0.0355(17) 0.0324(17) 0.0411(19) -0.0135(14) 0.0034(14) -0.0113(14)
C23 0.0330(18) 0.0333(19) 0.056(2) -0.0224(16) 0.0053(15) -0.0038(15)
C22 0.0423(19) 0.0282(17) 0.049(2) -0.0183(15) 0.0033(15) -0.0104(15)
C27 0.040(2) 0.041(2) 0.062(2) -0.0199(18) 0.0029(18) -0.0178(17)
C49 0.046(2) 0.045(2) 0.057(2) -0.007(2) 0.0088(18) 0.0017(18)
C50 0.046(2) 0.052(2) 0.070(3) -0.016(2) 0.005(2) -0.0037(18)
C51 0.053(2) 0.040(2) 0.094(3) -0.022(2) -0.023(2) 0.0046(18)
C52 0.043(2) 0.072(3) 0.072(3) -0.032(2) -0.014(2) 0.007(2)
C13 0.0349(18) 0.0289(17) 0.0349(17) -0.0138(14) -0.0031(14) -0.0044(14)
C14 0.0421(19) 0.0273(17) 0.0368(18) -0.0124(14) 0.0012(14) -0.0117(15)
C15 0.0340(17) 0.0287(17) 0.0290(16) -0.0091(13) -0.0005(13) -0.0077(13)
C16 0.0371(18) 0.0328(18) 0.0361(18) -0.0109(14) -0.0028(14) -0.0081(15)
C17 0.0325(17) 0.0333(18) 0.0389(18) -0.0118(14) -0.0044(14) -0.0086(15)
C18 0.0322(16) 0.0285(17) 0.0319(17) -0.0096(13) 0.0033(13) -0.0067(13)
C19 0.0346(17) 0.0271(17) 0.0364(17) -0.0123(14) 0.0006(13) -0.0100(14)
C20 0.0322(17) 0.0295(18) 0.0378(18) -0.0108(14) -0.0039(14) -0.0041(14)
C42 0.0303(16) 0.0272(17) 0.0395(18) -0.0089(14) -0.0073(14) -0.0027(13)
C47 0.0349(17) 0.0326(18) 0.0417(19) -0.0137(15) -0.0019(15) -0.0043(14)
C46 0.0391(18) 0.0258(17) 0.049(2) -0.0147(15) -0.0066(15) -0.0035(14)
C45 0.0416(18) 0.0261(17) 0.0442(19) -0.0076(14) -0.0085(15) -0.0122(14)
C44 0.0370(18) 0.0319(18) 0.044(2) -0.0109(15) -0.0005(15) -0.0053(14)
C43 0.0379(18) 0.0284(18) 0.0426(19) -0.0149(15) -0.0024(14) -0.0062(14)
C48 0.056(3) 0.038(2) 0.087(3) -0.013(2) 0.011(2) -0.022(2)
C35 0.0297(16) 0.0200(15) 0.0393(18) -0.0082(13) -0.0022(14) -0.0022(12)
C36 0.0401(19) 0.0313(18) 0.0360(19) -0.0086(15) -0.0038(15) -0.0065(14)
C37 0.0363(18) 0.0330(18) 0.0383(19) -0.0128(15) 0.0039(15) -0.0088(14)
C38 0.0327(17) 0.0247(16) 0.0427(19) -0.0166(14) -0.0003(14) -0.0054(13)
C39 0.0361(18) 0.0263(16) 0.0330(18) -0.0139(14) -0.0017(14) -0.0059(13)
C40 0.0374(18) 0.0250(16) 0.0406(19) -0.0166(14) 0.0053(15) -0.0095(14)
C41 0.035(2) 0.057(3) 0.046(2) -0.0156(19) 0.0024(17) -0.0138(19)
C53 0.045(2) 0.033(2) 0.058(2) -0.0130(17) -0.0130(18) -0.0089(16)
C54 0.043(2) 0.044(2) 0.078(3) -0.029(2) 0.004(2) -0.0130(17)
C55 0.059(2) 0.041(2) 0.073(3) -0.017(2) 0.013(2) -0.0227(19)
C56 0.060(3) 0.039(2) 0.082(3) -0.015(2) 0.002(2) -0.011(2)

loop_
_atom_type_symbol
_atom_type_description
_atom_type_scat_dispersion_real
_atom_type_scat_dispersion_imag
_atom_type_scat_source
C C 0.0033 0.0016 'International Tables Vol C Tables 4.2.6.8 and 6.1.1.4'
H H 0.0000 0.0000 'International Tables Vol C Tables 4.2.6.8 and 6.1.1.4'
N N 0.0061 0.0033 'International Tables Vol C Tables 4.2.6.8 and 6.1.1.4'
O O 0.0106 0.0060 'International Tables Vol C Tables 4.2.6.8 and 6.1.1.4'
S S 0.1246 0.1234 'International Tables Vol C Tables 4.2.6.8 and 6.1.1.4'

loop_
_geom_angle_atom_site_label_1
_geom_angle_atom_site_label_2
_geom_angle_atom_site_label_3
_geom_angle
C9 S1 C12 93.02(13)
C31 O2 C34 117.1(2)
C24 O1 C27 115.9(2)
C10 O5 C49 113.6(2)
C45 O4 C48 117.2(2)
C38 O3 C41 117.2(2)
C11 O6 C53 113.1(2)
C1 N1 C28 120.1(2)
C1 N1 C21 120.5(2)
C28 N1 C21 119.1(2)
C18 N2 C35 120.9(2)
C18 N2 C42 121.0(2)
C35 N2 C42 117.3(2)
C10 C9 C8 127.4(3)
C10 C9 S1 110.2(2)
C8 C9 S1 122.4(2)
C9 C10 O5 122.8(2)
C9 C10 C11 113.3(2)
O5 C10 C11 123.9(2)
C12 C11 O6 122.1(2)
C12 C11 C10 113.8(2)
O6 C11 C10 124.0(2)
C11 C12 C13 127.1(3)
C11 C12 S1 109.7(2)
C13 C12 S1 123.2(2)
C7 C8 C9 125.4(3)
C8 C7 C4 128.4(3)
C3 C4 C5 116.5(2)
C3 C4 C7 118.8(2)
C5 C4 C7 124.7(3)
C6 C5 C4 121.9(3)
C5 C6 C1 120.7(3)
C6 C1 C2 118.3(3)
C6 C1 N1 120.7(2)
C2 C1 N1 121.0(2)
C3 C2 C1 120.0(3)
C2 C3 C4 122.6(3)
C33 C28 C29 118.0(3)
C33 C28 N1 120.9(3)
C29 C28 N1 121.1(3)
C30 C29 C28 121.3(3)
C29 C30 C31 120.0(3)
O2 C31 C32 125.0(3)
O2 C31 C30 115.4(3)
C32 C31 C30 119.6(3)
C31 C32 C33 120.0(3)
C28 C33 C32 121.1(3)
C26 C21 C22 118.5(3)
C26 C21 N1 121.0(3)
C22 C21 N1 120.4(2)
C21 C26 C25 120.8(3)
C24 C25 C26 120.2(3)
O1 C24 C25 125.2(3)
O1 C24 C23 115.9(2)
C25 C24 C23 118.9(3)
C22 C23 C24 120.9(3)
C23 C22 C21 120.6(3)
O5 C49 C50 107.4(3)
C49 C50 C51 112.9(3)
C50 C51 C52 112.1(3)
C14 C13 C12 126.7(3)
C13 C14 C15 127.8(3)
C16 C15 C20 116.3(3)
C16 C15 C14 121.2(3)
C20 C15 C14 122.5(3)
C15 C16 C17 122.4(3)
C16 C17 C18 120.9(3)
C17 C18 C19 117.3(3)
C17 C18 N2 122.0(2)
C19 C18 N2 120.7(2)
C20 C19 C18 121.2(3)
C19 C20 C15 121.9(3)
C43 C42 C47 118.9(3)
C43 C42 N2 121.5(2)
C47 C42 N2 119.6(3)
C46 C47 C42 120.6(3)
C47 C46 C45 120.1(3)
O4 C45 C44 124.4(3)
O4 C45 C46 115.9(3)
C44 C45 C46 119.7(3)
C43 C44 C45 119.2(3)
C42 C43 C44 121.4(3)
C36 C35 C40 118.4(3)
C36 C35 N2 121.4(2)
C40 C35 N2 120.2(2)
C35 C36 C37 121.4(3)
C38 C37 C36 119.3(3)
O3 C38 C37 124.5(3)
O3 C38 C39 115.5(2)
C37 C38 C39 120.0(3)
C40 C39 C38 119.8(3)
C39 C40 C35 121.0(3)
O6 C53 C54 107.8(3)
C55 C54 C53 114.5(3)
C56 C55 C54 113.5(3)

loop_
_geom_bond_atom_site_label_1
_geom_bond_atom_site_label_2
_geom_bond_distance
S1 C9 1.728(3)
S1 C12 1.732(3)
O2 C31 1.369(3)
O2 C34 1.426(3)
O1 C24 1.371(3)
O1 C27 1.422(3)
O5 C10 1.367(3)
O5 C49 1.439(4)
O4 C45 1.366(3)
O4 C48 1.428(4)
O3 C38 1.374(3)
O3 C41 1.421(3)
O6 C11 1.371(3)
O6 C53 1.453(3)
N1 C1 1.412(3)
N1 C28 1.412(3)
N1 C21 1.423(3)
N2 C18 1.405(3)
N2 C35 1.428(3)
N2 C42 1.430(3)
C9 C10 1.366(4)
C9 C8 1.442(4)
C10 C11 1.417(3)
C11 C12 1.370(3)
C12 C13 1.437(3)
C8 C7 1.332(4)
C7 C4 1.453(3)
C4 C3 1.388(4)
C4 C5 1.391(4)
C5 C6 1.381(4)
C6 C1 1.390(4)
C1 C2 1.393(4)
C2 C3 1.380(4)
C28 C33 1.381(4)
C28 C29 1.391(4)
C29 C30 1.367(4)
C30 C31 1.390(4)
C31 C32 1.370(4)
C32 C33 1.388(4)
C21 C26 1.380(4)
C21 C22 1.387(4)
C26 C25 1.389(4)
C25 C24 1.373(4)
C24 C23 1.388(4)
C23 C22 1.368(4)
C49 C50 1.503(5)
C50 C51 1.524(5)
C51 C52 1.524(5)
C13 C14 1.321(4)
C14 C15 1.458(4)
C15 C16 1.381(4)
C15 C20 1.400(4)
C16 C17 1.385(4)
C17 C18 1.392(4)
C18 C19 1.393(4)
C19 C20 1.377(4)
C42 C43 1.375(4)
C42 C47 1.386(4)
C47 C46 1.378(4)
C46 C45 1.389(4)
C45 C44 1.387(4)
C44 C43 1.386(4)
C35 C36 1.367(4)
C35 C40 1.386(4)
C36 C37 1.393(4)
C37 C38 1.375(4)
C38 C39 1.380(4)
C39 C40 1.377(4)
C53 C54 1.512(4)
C54 C55 1.510(5)
C55 C56 1.505(5)

loop_
_geom_torsion_atom_site_label_1
_geom_torsion_atom_site_label_2
_geom_torsion_atom_site_label_3
_geom_torsion_atom_site_label_4
_geom_torsion
C12 S1 C9 C10 0.6(2)
C12 S1 C9 C8 179.4(2)
C8 C9 C10 O5 -0.5(5)
S1 C9 C10 O5 178.2(2)
C8 C9 C10 C11 -179.2(3)
S1 C9 C10 C11 -0.6(3)
C49 O5 C10 C9 109.2(3)
C49 O5 C10 C11 -72.2(4)
C53 O6 C11 C12 112.0(3)
C53 O6 C11 C10 -70.8(3)
C9 C10 C11 C12 0.2(4)
O5 C10 C11 C12 -178.5(3)
C9 C10 C11 O6 -177.3(3)
O5 C10 C11 O6 4.0(4)
O6 C11 C12 C13 -1.9(4)
C10 C11 C12 C13 -179.4(3)
O6 C11 C12 S1 177.8(2)
C10 C11 C12 S1 0.3(3)
C9 S1 C12 C11 -0.5(2)
C9 S1 C12 C13 179.2(2)
C10 C9 C8 C7 -173.9(3)
S1 C9 C8 C7 7.5(4)
C9 C8 C7 C4 -176.2(3)
C8 C7 C4 C3 -174.4(3)
C8 C7 C4 C5 5.2(5)
C3 C4 C5 C6 -0.6(4)
C7 C4 C5 C6 179.8(3)
C4 C5 C6 C1 0.8(4)
C5 C6 C1 C2 0.1(4)
C5 C6 C1 N1 -179.7(3)
C28 N1 C1 C6 -33.7(4)
C21 N1 C1 C6 152.7(3)
C28 N1 C1 C2 146.5(3)
C21 N1 C1 C2 -27.1(4)
C6 C1 C2 C3 -1.0(4)
N1 C1 C2 C3 178.7(2)
C1 C2 C3 C4 1.2(4)
C5 C4 C3 C2 -0.3(4)
C7 C4 C3 C2 179.3(3)
C1 N1 C28 C33 137.1(3)
C21 N1 C28 C33 -49.3(4)
C1 N1 C28 C29 -44.9(4)
C21 N1 C28 C29 128.7(3)
C33 C28 C29 C30 -0.8(4)
N1 C28 C29 C30 -178.8(3)
C28 C29 C30 C31 0.7(4)
C34 O2 C31 C32 4.4(4)
C34 O2 C31 C30 -176.9(3)
C29 C30 C31 O2 -178.9(2)
C29 C30 C31 C32 0.0(4)
O2 C31 C32 C33 178.1(3)
C30 C31 C32 C33 -0.6(4)
C29 C28 C33 C32 0.1(4)
N1 C28 C33 C32 178.2(3)
C31 C32 C33 C28 0.6(4)
C1 N1 C21 C26 134.2(3)
C28 N1 C21 C26 -39.4(4)
C1 N1 C21 C22 -45.9(4)
C28 N1 C21 C22 140.5(3)
C22 C21 C26 C25 1.0(4)
N1 C21 C26 C25 -179.2(3)
C21 C26 C25 C24 1.0(4)
C27 O1 C24 C25 1.5(4)
C27 O1 C24 C23 -178.1(3)
C26 C25 C24 O1 178.8(3)
C26 C25 C24 C23 -1.6(4)
O1 C24 C23 C22 179.9(3)
C25 C24 C23 C22 0.2(5)
C24 C23 C22 C21 1.8(5)
C26 C21 C22 C23 -2.4(4)
N1 C21 C22 C23 177.8(3)
C10 O5 C49 C50 -172.8(3)
O5 C49 C50 C51 61.9(5)
C49 C50 C51 C52 179.9(4)
C11 C12 C13 C14 173.0(3)
S1 C12 C13 C14 -6.6(4)
C12 C13 C14 C15 177.3(3)
C13 C14 C15 C16 174.4(3)
C13 C14 C15 C20 -6.7(5)
C20 C15 C16 C17 1.4(4)
C14 C15 C16 C17 -179.6(3)
C15 C16 C17 C18 -0.3(4)
C16 C17 C18 C19 -1.7(4)
C16 C17 C18 N2 178.6(2)
C35 N2 C18 C17 10.9(4)
C42 N2 C18 C17 -158.2(3)
C35 N2 C18 C19 -168.8(2)
C42 N2 C18 C19 22.1(4)
C17 C18 C19 C20 2.6(4)
N2 C18 C19 C20 -177.6(2)
C18 C19 C20 C15 -1.6(4)
C16 C15 C20 C19 -0.4(4)
C14 C15 C20 C19 -179.4(3)
C18 N2 C42 C43 48.5(4)
C35 N2 C42 C43 -121.0(3)
C18 N2 C42 C47 -132.2(3)
C35 N2 C42 C47 58.3(4)
C43 C42 C47 C46 -2.2(4)
N2 C42 C47 C46 178.4(3)
C42 C47 C46 C45 -1.1(4)
C48 O4 C45 C44 -9.9(4)
C48 O4 C45 C46 171.8(3)
C47 C46 C45 O4 -177.8(3)
C47 C46 C45 C44 3.8(4)
O4 C45 C44 C43 178.8(3)
C46 C45 C44 C43 -3.0(4)
C47 C42 C43 C44 3.0(4)
N2 C42 C43 C44 -177.6(3)
C45 C44 C43 C42 -0.4(4)
C18 N2 C35 C36 53.7(4)
C42 N2 C35 C36 -136.8(3)
C18 N2 C35 C40 -126.3(3)
C42 N2 C35 C40 43.2(4)
C40 C35 C36 C37 3.8(4)
N2 C35 C36 C37 -176.2(3)
C35 C36 C37 C38 -2.2(4)
C41 O3 C38 C37 -13.1(4)
C41 O3 C38 C39 167.6(3)
C36 C37 C38 O3 179.4(2)
C36 C37 C38 C39 -1.3(4)
O3 C38 C39 C40 -177.6(2)
C37 C38 C39 C40 3.0(4)
C38 C39 C40 C35 -1.4(4)
C36 C35 C40 C39 -2.0(4)
N2 C35 C40 C39 178.0(2)
C11 O6 C53 C54 -179.3(2)
O6 C53 C54 C55 57.3(4)
C53 C54 C55 C56 58.7(5)

loop_
_cod_related_entry_id
_cod_related_entry_database
_cod_related_entry_code
1 ChemSpider 21431498
